data_1562841
loop_
_publ_author_name
'Cha, Yu-E'
'Li, Xia'
'Song, Shuang'

_publ_section_title
;
 Synthesis, structure and luminescence property of 2D lanthanide complexes
 with 3-fluorophthalate and oxalate
;
_journal_name_full 'Journal of Solid State Chemistry'
_journal_page_first 40
_journal_page_last 44
_journal_paper_doi 10.1016/j.jssc.2012.07.052
_journal_volume 196
_journal_year 2012
_chemical_formula_sum 'C18 H16 F2 O17 Sm2'
_chemical_formula_weight 843.01
_space_group_IT_number 2
_space_group_name_Hall '-P 1'
_space_group_name_H-M_alt 'P -1'
_symmetry_cell_setting triclinic
_symmetry_space_group_name_H-M 'P -1'
_atom_sites_solution_hydrogens geom
_atom_sites_solution_primary direct
_atom_sites_solution_secondary difmap
_cell_angle_alpha 66.1490(10)
_cell_angle_beta 81.395(2)
_cell_angle_gamma 74.9040(10)
_cell_formula_units_Z 1
_cell_length_a 6.1341(6)
_cell_length_b 9.8750(9)
_cell_length_c 10.9292(11)
_cell_measurement_reflns_used 2521
_cell_measurement_temperature 298(2)
_cell_measurement_theta_max 28.337
_cell_measurement_theta_min 2.312
_cell_volume 583.86(10)
_computing_cell_refinement 'Bruker SMART'
_computing_data_collection 'Bruker SMART'
_computing_data_reduction 'Bruker SHELXTL'
_computing_molecular_graphics 'Bruker SHELXTL'
_computing_publication_material 'Bruker SHELXTL'
_computing_structure_refinement 'SHELXL-97 (Sheldrick, 1997)'
_computing_structure_solution 'SHELXS-97 (Sheldrick, 1990)'
_diffrn_ambient_temperature 298(2)
_diffrn_measured_fraction_theta_full 0.986
_diffrn_measured_fraction_theta_max 0.986
_diffrn_measurement_device_type 'CCD area detector'
_diffrn_measurement_method 'phi and omega scans'
_diffrn_radiation_monochromator graphite
_diffrn_radiation_source 'fine-focus sealed tube'
_diffrn_radiation_type MoK\a
_diffrn_radiation_wavelength 0.71073
_diffrn_reflns_av_R_equivalents 0.0273
_diffrn_reflns_av_sigmaI/netI 0.0372
_diffrn_reflns_limit_h_max 7
_diffrn_reflns_limit_h_min -7
_diffrn_reflns_limit_k_max 11
_diffrn_reflns_limit_k_min -11
_diffrn_reflns_limit_l_max 12
_diffrn_reflns_limit_l_min -13
_diffrn_reflns_number 2977
_diffrn_reflns_theta_full 25.02
_diffrn_reflns_theta_max 25.02
_diffrn_reflns_theta_min 2.31
_exptl_absorpt_coefficient_mu 5.082
_exptl_absorpt_correction_T_max 0.5579
_exptl_absorpt_correction_T_min 0.4150
_exptl_absorpt_correction_type multi-scan
_exptl_absorpt_process_details sadabs
_exptl_crystal_density_diffrn 2.398
_exptl_crystal_density_method 'not measured'
_exptl_crystal_F_000 402
_exptl_crystal_size_max 0.21
_exptl_crystal_size_mid 0.15
_exptl_crystal_size_min 0.13
_refine_diff_density_max 1.391
_refine_diff_density_min -2.418
_refine_diff_density_rms 0.198
_refine_ls_extinction_method none
_refine_ls_goodness_of_fit_ref 1.024
_refine_ls_hydrogen_treatment mixed
_refine_ls_matrix_type full
_refine_ls_number_parameters 182
_refine_ls_number_reflns 2028
_refine_ls_number_restraints 0
_refine_ls_restrained_S_all 1.024
_refine_ls_R_factor_all 0.0379
_refine_ls_R_factor_gt 0.0355
_refine_ls_shift/su_max 0.001
_refine_ls_shift/su_mean 0.000
_refine_ls_structure_factor_coef Fsqd
_refine_ls_weighting_details 'calc w=1/[\s^2^(Fo^2^)+(0.0722P)^2^+0.0000P] where P=(Fo^2^+2Fc^2^)/3'
_refine_ls_weighting_scheme calc
_refine_ls_wR_factor_gt 0.0932
_refine_ls_wR_factor_ref 0.0950
_reflns_number_gt 1877
_reflns_number_total 2028
_reflns_threshold_expression >2sigma(I)
_cod_data_source_file JSSC-2012-196-40.cif
_cod_data_source_block 111130b
_cod_depositor_comments
;
The following automatic conversions were performed:

data item '_symmetry_cell_setting' value 'Triclinic' was changed to
'triclinic' in accordance with the built-in table derived from the
CIF Core dictionary named 'cif_core.dic' version 2.4.5 last updated
on 2014-11-21.

Automatic conversion script
Id: cif_fix_values 8369 2020-08-20 11:38:08Z andrius 
;
_cod_original_sg_symbol_H-M P-1
_cod_database_code 1562841

loop_
_symmetry_equiv_pos_as_xyz
'x, y, z'
'-x, -y, -z'

loop_
_atom_site_label
_atom_site_type_symbol
_atom_site_fract_x
_atom_site_fract_y
_atom_site_fract_z
_atom_site_U_iso_or_equiv
_atom_site_adp_type
_atom_site_occupancy
_atom_site_symmetry_multiplicity
_atom_site_calc_flag
_atom_site_refinement_flags
_atom_site_disorder_assembly
_atom_site_disorder_group
Sm1 Sm 0.16468(5) 0.26663(3) 0.56747(3) 0.02006(15) Uani 1 1 d . . .
F1 F 0.0718(8) 0.5083(6) 0.1143(5) 0.0452(14) Uani 0.912(9) 1 d P A 1
F1' F 0.680(9) 0.857(6) -0.049(5) 0.0452(14) Uani 0.088(9) 1 d P A 2
O1 O 0.3981(7) 0.3857(5) 0.6433(4) 0.0266(10) Uani 1 1 d . . .
O2 O 0.2475(9) 0.2054(6) 0.8000(5) 0.0351(11) Uani 1 1 d . . .
O3 O 0.1283(7) 0.5417(5) 0.3834(4) 0.0253(10) Uani 1 1 d . . .
O4 O 0.4017(7) 0.3606(5) 0.3575(4) 0.0266(10) Uani 1 1 d . . .
O5 O 0.5359(8) 0.0867(5) 0.6053(4) 0.0283(10) Uani 1 1 d . . .
O6 O 0.7841(8) -0.0768(6) 0.5313(5) 0.0341(11) Uani 1 1 d . . .
O7 O -0.1396(8) 0.3136(6) 0.4267(5) 0.0377(12) Uani 1 1 d . . .
H7C H -0.2200 0.4035 0.4066 0.045 Uiso 1 1 d R . .
H7D H -0.2244 0.2529 0.4725 0.045 Uiso 1 1 d R . .
O8 O -0.0684(10) 0.0913(6) 0.7159(5) 0.0444(13) Uani 1 1 d . . .
H8C H -0.1941 0.0857 0.6947 0.053 Uiso 1 1 d R . .
H8D H -0.0699 0.0620 0.8009 0.053 Uiso 1 1 d R . .
O9 O 0.0000 0.0000 1.0000 0.064(3) Uani 1 2 d S . .
H9B H 0.1310 -0.0250 0.9642 0.077 Uiso 0.50 1 d PR . .
H9C H -0.0404 0.0960 0.9663 0.077 Uiso 0.50 1 d PR . .
C1 C 0.3739(10) 0.3004(7) 0.7648(6) 0.0234(13) Uani 1 1 d . . .
C2 C 0.2919(10) 0.4954(7) 0.3129(6) 0.0205(12) Uani 1 1 d . . .
C3 C 0.5014(11) 0.6883(7) 0.1329(6) 0.0240(13) Uani 1 1 d . . .
C4 C 0.3414(11) 0.5972(7) 0.1716(6) 0.0227(13) Uani 1 1 d . A .
C5 C 0.2261(12) 0.5965(8) 0.0728(7) 0.0303(15) Uani 1 1 d . . .
H5 H 0.1156 0.5398 0.0982 0.036 Uiso 0.088(9) 1 calc PR A 2
C6 C 0.2668(15) 0.6756(10) -0.0613(7) 0.0421(19) Uani 1 1 d . A .
H6 H 0.1901 0.6691 -0.1253 0.050 Uiso 1 1 calc R . .
C7 C 0.4227(15) 0.7642(9) -0.0988(7) 0.0424(19) Uani 1 1 d . . .
H7 H 0.4499 0.8201 -0.1892 0.051 Uiso 1 1 calc R A .
C8 C 0.5402(13) 0.7715(9) -0.0037(7) 0.0366(17) Uani 1 1 d . A .
H8 H 0.6456 0.8320 -0.0306 0.044 Uiso 0.912(9) 1 calc PR A 1
C9 C 0.5936(11) 0.0016(7) 0.5394(6) 0.0242(14) Uani 1 1 d . . .

loop_
_atom_site_aniso_label
_atom_site_aniso_U_11
_atom_site_aniso_U_22
_atom_site_aniso_U_33
_atom_site_aniso_U_23
_atom_site_aniso_U_13
_atom_site_aniso_U_12
Sm1 0.0195(2) 0.0213(2) 0.0209(2) -0.00982(15) -0.00209(14) -0.00355(14)
F1 0.048(3) 0.065(3) 0.036(3) -0.016(2) -0.007(2) -0.036(3)
F1' 0.048(3) 0.065(3) 0.036(3) -0.016(2) -0.007(2) -0.036(3)
O1 0.030(2) 0.032(3) 0.019(2) -0.0078(19) -0.0021(18) -0.013(2)
O2 0.042(3) 0.045(3) 0.026(2) -0.012(2) 0.001(2) -0.026(2)
O3 0.026(2) 0.026(2) 0.023(2) -0.0124(19) 0.0054(18) -0.0041(19)
O4 0.027(2) 0.026(2) 0.024(2) -0.0087(19) 0.0001(18) -0.0030(19)
O5 0.033(2) 0.025(2) 0.031(2) -0.016(2) -0.011(2) 0.0006(19)
O6 0.024(2) 0.038(3) 0.053(3) -0.033(3) -0.008(2) 0.003(2)
O7 0.031(3) 0.033(3) 0.046(3) -0.010(2) -0.013(2) -0.005(2)
O8 0.057(3) 0.052(3) 0.029(3) -0.009(2) -0.007(2) -0.028(3)
O9 0.077(7) 0.053(6) 0.048(5) -0.011(4) 0.008(5) -0.010(5)
C1 0.024(3) 0.028(3) 0.020(3) -0.011(3) -0.002(2) -0.004(3)
C2 0.018(3) 0.029(3) 0.020(3) -0.012(3) -0.005(2) -0.007(3)
C3 0.029(3) 0.023(3) 0.020(3) -0.010(3) -0.005(3) -0.003(3)
C4 0.023(3) 0.026(3) 0.020(3) -0.011(3) -0.001(2) -0.002(3)
C5 0.037(4) 0.037(4) 0.025(3) -0.016(3) -0.005(3) -0.014(3)
C6 0.057(5) 0.049(5) 0.023(4) -0.012(3) -0.014(3) -0.013(4)
C7 0.062(5) 0.047(5) 0.016(3) -0.003(3) -0.001(3) -0.023(4)
C8 0.043(4) 0.042(4) 0.027(4) -0.011(3) 0.000(3) -0.019(4)
C9 0.029(4) 0.024(3) 0.020(3) -0.005(3) -0.002(3) -0.012(3)

loop_
_atom_type_symbol
_atom_type_description
_atom_type_scat_dispersion_real
_atom_type_scat_dispersion_imag
_atom_type_scat_source
C C 0.0033 0.0016 'International Tables Vol C Tables 4.2.6.8 and 6.1.1.4'
H H 0.0000 0.0000 'International Tables Vol C Tables 4.2.6.8 and 6.1.1.4'
O O 0.0106 0.0060 'International Tables Vol C Tables 4.2.6.8 and 6.1.1.4'
F F 0.0171 0.0103 'International Tables Vol C Tables 4.2.6.8 and 6.1.1.4'
Sm Sm -0.1638 3.4418 'International Tables Vol C Tables 4.2.6.8 and 6.1.1.4'

loop_
_geom_angle_atom_site_label_1
_geom_angle_atom_site_label_2
_geom_angle_atom_site_label_3
_geom_angle
_geom_angle_site_symmetry_1
_geom_angle_site_symmetry_3
O3 Sm1 O7 75.66(16) 2_566 .
O3 Sm1 O8 84.35(17) 2_566 .
O7 Sm1 O8 77.41(18) . .
O3 Sm1 O6 140.47(15) 2_566 2_656
O7 Sm1 O6 66.77(16) . 2_656
O8 Sm1 O6 76.16(18) . 2_656
O3 Sm1 O2 80.22(16) 2_566 .
O7 Sm1 O2 142.70(17) . .
O8 Sm1 O2 72.22(16) . .
O6 Sm1 O2 123.99(17) 2_656 .
O3 Sm1 O5 151.99(15) 2_566 .
O7 Sm1 O5 132.23(16) . .
O8 Sm1 O5 98.21(18) . .
O6 Sm1 O5 66.06(14) 2_656 .
O2 Sm1 O5 74.16(16) . .
O3 Sm1 O1 80.07(15) 2_566 .
O7 Sm1 O1 145.15(16) . .
O8 Sm1 O1 124.77(15) . .
O6 Sm1 O1 139.05(15) 2_656 .
O2 Sm1 O1 53.06(14) . .
O5 Sm1 O1 75.60(14) . .
O3 Sm1 O4 115.80(14) 2_566 .
O7 Sm1 O4 87.43(16) . .
O8 Sm1 O4 151.12(17) . .
O6 Sm1 O4 75.29(16) 2_656 .
O2 Sm1 O4 129.01(15) . .
O5 Sm1 O4 73.96(15) . .
O1 Sm1 O4 80.98(14) . .
O3 Sm1 O3 65.31(15) 2_566 .
O7 Sm1 O3 71.97(16) . .
O8 Sm1 O3 141.03(17) . .
O6 Sm1 O3 111.72(15) 2_656 .
O2 Sm1 O3 122.06(15) . .
O5 Sm1 O3 120.16(14) . .
O1 Sm1 O3 75.32(14) . .
O4 Sm1 O3 50.60(14) . .
C1 O1 Sm1 92.8(4) . .
C1 O2 Sm1 93.2(4) . .
C2 O3 Sm1 154.1(4) . 2_566
C2 O3 Sm1 91.2(4) . .
Sm1 O3 Sm1 114.69(15) 2_566 .
C2 O4 Sm1 97.8(4) . .
C9 O5 Sm1 118.4(4) . .
C9 O6 Sm1 119.5(4) . 2_656
Sm1 O7 H7C 111.5 . .
Sm1 O7 H7D 106.8 . .
H7C O7 H7D 107.4 . .
Sm1 O8 H8C 124.1 . .
Sm1 O8 H8D 121.5 . .
H8C O8 H8D 108.7 . .
H9B O9 H9C 107.4 . .
O1 C1 O2 120.8(6) . .
O1 C1 C3 118.7(5) . 2_666
O2 C1 C3 120.5(5) . 2_666
O4 C2 O3 120.1(6) . .
O4 C2 C4 119.3(5) . .
O3 C2 C4 120.4(5) . .
C8 C3 C4 118.8(6) . .
C8 C3 C1 120.0(6) . 2_666
C4 C3 C1 121.1(5) . 2_666
C5 C4 C3 118.2(6) . .
C5 C4 C2 117.1(6) . .
C3 C4 C2 124.7(5) . .
F1 C5 C6 120.5(6) . .
F1 C5 C4 116.4(6) . .
C6 C5 C4 123.1(7) . .
F1 C5 H5 2.8 . .
C6 C5 H5 118.5 . .
C4 C5 H5 118.5 . .
C7 C6 C5 118.6(7) . .
C7 C6 H6 120.7 . .
C5 C6 H6 120.7 . .
C6 C7 C8 120.7(7) . .
C6 C7 H7 119.7 . .
C8 C7 H7 119.7 . .
F1' C8 C7 116(2) . .
F1' C8 C3 124(2) . .
C7 C8 C3 120.5(7) . .
F1' C8 H8 3.9 . .
C7 C8 H8 119.7 . .
C3 C8 H8 119.7 . .
O6 C9 O5 126.2(6) . .
O6 C9 C9 117.5(7) . 2_656
O5 C9 C9 116.3(7) . 2_656

loop_
_geom_bond_atom_site_label_1
_geom_bond_atom_site_label_2
_geom_bond_distance
_geom_bond_site_symmetry_2
Sm1 O3 2.421(4) 2_566
Sm1 O7 2.429(5) .
Sm1 O8 2.449(5) .
Sm1 O6 2.451(4) 2_656
Sm1 O2 2.463(5) .
Sm1 O5 2.469(4) .
Sm1 O1 2.478(4) .
Sm1 O4 2.494(4) .
Sm1 O3 2.622(4) .
F1 C5 1.357(8) .
F1' C8 1.27(5) .
O1 C1 1.263(7) .
O2 C1 1.275(8) .
O3 C2 1.274(7) .
O3 Sm1 2.421(4) 2_566
O4 C2 1.253(7) .
O5 C9 1.268(8) .
O6 C9 1.236(8) .
O6 Sm1 2.451(4) 2_656
O7 H7C 0.8521 .
O7 H7D 0.8501 .
O8 H8C 0.8584 .
O8 H8D 0.8538 .
O9 H9B 0.8605 .
O9 H9C 0.8477 .
C1 C3 1.499(9) 2_666
C2 C4 1.500(8) .
C3 C8 1.401(9) .
C3 C4 1.407(9) .
C3 C1 1.499(9) 2_666
C4 C5 1.379(9) .
C5 C6 1.373(10) .
C5 H5 0.9300 .
C6 C7 1.370(13) .
C6 H6 0.9300 .
C7 C8 1.385(11) .
C7 H7 0.9300 .
C8 H8 0.9300 .
C9 C9 1.548(12) 2_656

loop_
_geom_torsion_atom_site_label_1
_geom_torsion_atom_site_label_2
_geom_torsion_atom_site_label_3
_geom_torsion_atom_site_label_4
_geom_torsion
_geom_torsion_site_symmetry_1
_geom_torsion_site_symmetry_2
_geom_torsion_site_symmetry_3
_geom_torsion_site_symmetry_4
O3 Sm1 O1 C1 87.2(4) 2_566 . . .
O7 Sm1 O1 C1 133.5(4) . . . .
O8 Sm1 O1 C1 11.3(4) . . . .
O6 Sm1 O1 C1 -99.5(4) 2_656 . . .
O2 Sm1 O1 C1 2.0(4) . . . .
O5 Sm1 O1 C1 -78.8(4) . . . .
O4 Sm1 O1 C1 -154.4(4) . . . .
O3 Sm1 O1 C1 154.1(4) . . . .
O3 Sm1 O2 C1 -86.9(4) 2_566 . . .
O7 Sm1 O2 C1 -137.0(4) . . . .
O8 Sm1 O2 C1 -174.0(4) . . . .
O6 Sm1 O2 C1 127.2(4) 2_656 . . .
O5 Sm1 O2 C1 81.7(4) . . . .
O1 Sm1 O2 C1 -2.0(4) . . . .
O4 Sm1 O2 C1 28.5(5) . . . .
O3 Sm1 O2 C1 -34.3(4) . . . .
O3 Sm1 O3 C2 179.0(4) 2_566 . . .
O7 Sm1 O3 C2 -98.8(3) . . . .
O8 Sm1 O3 C2 -138.8(3) . . . .
O6 Sm1 O3 C2 -44.0(4) 2_656 . . .
O2 Sm1 O3 C2 119.6(3) . . . .
O5 Sm1 O3 C2 30.1(4) . . . .
O1 Sm1 O3 C2 93.4(3) . . . .
O4 Sm1 O3 C2 3.1(3) . . . .
O3 Sm1 O3 Sm1 0.0 2_566 . . 2_566
O7 Sm1 O3 Sm1 82.1(2) . . . 2_566
O8 Sm1 O3 Sm1 42.2(3) . . . 2_566
O6 Sm1 O3 Sm1 136.95(18) 2_656 . . 2_566
O2 Sm1 O3 Sm1 -59.4(2) . . . 2_566
O5 Sm1 O3 Sm1 -148.95(17) . . . 2_566
O1 Sm1 O3 Sm1 -85.66(19) . . . 2_566
O4 Sm1 O3 Sm1 -176.0(3) . . . 2_566
O3 Sm1 O4 C2 -7.2(4) 2_566 . . .
O7 Sm1 O4 C2 65.5(4) . . . .
O8 Sm1 O4 C2 123.3(4) . . . .
O6 Sm1 O4 C2 132.2(4) 2_656 . . .
O2 Sm1 O4 C2 -105.8(4) . . . .
O5 Sm1 O4 C2 -159.0(4) . . . .
O1 Sm1 O4 C2 -81.5(4) . . . .
O3 Sm1 O4 C2 -3.1(3) . . . .
O3 Sm1 O5 C9 176.2(4) 2_566 . . .
O7 Sm1 O5 C9 2.4(5) . . . .
O8 Sm1 O5 C9 82.8(5) . . . .
O6 Sm1 O5 C9 12.0(4) 2_656 . . .
O2 Sm1 O5 C9 151.6(5) . . . .
O1 Sm1 O5 C9 -153.3(5) . . . .
O4 Sm1 O5 C9 -68.7(4) . . . .
O3 Sm1 O5 C9 -90.1(5) . . . .
Sm1 O1 C1 O2 -3.7(6) . . . .
Sm1 O1 C1 C3 175.7(5) . . . 2_666
Sm1 O2 C1 O1 3.7(6) . . . .
Sm1 O2 C1 C3 -175.7(5) . . . 2_666
Sm1 O4 C2 O3 5.8(6) . . . .
Sm1 O4 C2 C4 -168.7(4) . . . .
Sm1 O3 C2 O4 172.5(6) 2_566 . . .
Sm1 O3 C2 O4 -5.4(5) . . . .
Sm1 O3 C2 C4 -13.1(12) 2_566 . . .
Sm1 O3 C2 C4 169.0(5) . . . .
C8 C3 C4 C5 -1.3(10) . . . .
C1 C3 C4 C5 177.5(6) 2_666 . . .
C8 C3 C4 C2 176.4(6) . . . .
C1 C3 C4 C2 -4.9(10) 2_666 . . .
O4 C2 C4 C5 87.7(7) . . . .
O3 C2 C4 C5 -86.8(8) . . . .
O4 C2 C4 C3 -90.0(8) . . . .
O3 C2 C4 C3 95.5(8) . . . .
C3 C4 C5 F1 -179.4(6) . . . .
C2 C4 C5 F1 2.7(9) . . . .
C3 C4 C5 C6 2.7(11) . . . .
C2 C4 C5 C6 -175.2(7) . . . .
F1 C5 C6 C7 179.5(8) . . . .
C4 C5 C6 C7 -2.7(13) . . . .
C5 C6 C7 C8 1.3(14) . . . .
C6 C7 C8 F1' -180(3) . . . .
C6 C7 C8 C3 -0.1(13) . . . .
C4 C3 C8 F1' 180(3) . . . .
C1 C3 C8 F1' 1(3) 2_666 . . .
C4 C3 C8 C7 0.1(11) . . . .
C1 C3 C8 C7 -178.7(7) 2_666 . . .
Sm1 O6 C9 O5 168.6(5) 2_656 . . .
Sm1 O6 C9 C9 -12.2(9) 2_656 . . 2_656
Sm1 O5 C9 O6 168.3(5) . . . .
Sm1 O5 C9 C9 -10.9(9) . . . 2_656
